data_7230245
loop_
_publ_author_name
'Mahat Chhetri, Pradhumna'
'Yang, Xiang-Kai'
'Chen, Jhy-Der'

_publ_section_title
;
 Mercury halide coordination polymers exhibiting reversible structural
 transformation
;
_journal_issue 15
_journal_name_full CrystEngComm
_journal_page_first 2126
_journal_paper_doi 10.1039/C8CE00086G
_journal_volume 20
_journal_year 2018
_chemical_formula_sum 'C40 H36 Cl4 Hg2 N8 O4'
_chemical_formula_weight 1235.75
_space_group_crystal_system orthorhombic
_space_group_IT_number 61
_space_group_name_Hall '-P 2ac 2ab'
_space_group_name_H-M_alt 'P b c a'
_symmetry_space_group_name_Hall '-P 2ac 2ab'
_symmetry_space_group_name_H-M 'P b c a'
_atom_sites_solution_hydrogens geom
_audit_creation_method SHELXL-2014/7
_audit_update_record
;
2017-12-01 deposited with the CCDC.
2018-03-02 downloaded from the CCDC.
;
_cell_angle_alpha 90
_cell_angle_beta 90
_cell_angle_gamma 90
_cell_formula_units_Z 4
_cell_length_a 16.5711(7)
_cell_length_b 14.2773(5)
_cell_length_c 18.0085(7)
_cell_measurement_reflns_used 9917
_cell_measurement_temperature 299(2)
_cell_measurement_theta_max 28.30
_cell_measurement_theta_min 2.20
_cell_volume 4260.6(3)
_computing_cell_refinement 'Bruker SAINT'
_computing_data_collection 'Bruker APEX2'
_computing_data_reduction 'Bruker SAINT'
_computing_molecular_graphics 'Bruker SHELXTL'
_computing_publication_material 'Bruker SHELXTL'
_computing_structure_refinement 'SHELXL-2014/7 (Sheldrick, 2014)'
_computing_structure_solution 'SHELXS-97 (Sheldrick, 2008)'
_diffrn_ambient_temperature 299(2)
_diffrn_measured_fraction_theta_full 1.000
_diffrn_measured_fraction_theta_max 0.999
_diffrn_measurement_device_type 'Bruker APEX-II CCD'
_diffrn_measurement_method '\f and \w scans'
_diffrn_radiation_type MoK\a
_diffrn_radiation_wavelength 0.71073
_diffrn_reflns_av_R_equivalents 0.0350
_diffrn_reflns_av_unetI/netI 0.0306
_diffrn_reflns_Laue_measured_fraction_full 1.000
_diffrn_reflns_Laue_measured_fraction_max 0.999
_diffrn_reflns_limit_h_max 22
_diffrn_reflns_limit_h_min -22
_diffrn_reflns_limit_k_max 14
_diffrn_reflns_limit_k_min -19
_diffrn_reflns_limit_l_max 23
_diffrn_reflns_limit_l_min -24
_diffrn_reflns_number 23596
_diffrn_reflns_point_group_measured_fraction_full 1.000
_diffrn_reflns_point_group_measured_fraction_max 0.999
_diffrn_reflns_theta_full 25.242
_diffrn_reflns_theta_max 28.310
_diffrn_reflns_theta_min 2.196
_exptl_absorpt_coefficient_mu 7.499
_exptl_absorpt_correction_T_max 0.7457
_exptl_absorpt_correction_T_min 0.3736
_exptl_absorpt_correction_type multi-scan
_exptl_absorpt_process_details 'SADABS V2008/1 (Bruker AXS, 2008)'
_exptl_crystal_colour colourless
_exptl_crystal_density_diffrn 1.926
_exptl_crystal_description Block
_exptl_crystal_F_000 2368
_exptl_crystal_size_max 0.400
_exptl_crystal_size_mid 0.400
_exptl_crystal_size_min 0.200
_refine_diff_density_max 1.304
_refine_diff_density_min -1.005
_refine_diff_density_rms 0.104
_refine_ls_extinction_coef 0.00078(5)
_refine_ls_extinction_expression Fc^*^=kFc[1+0.001xFc^2^\l^3^/sin(2\q)]^-1/4^
_refine_ls_extinction_method 'SHELXL-2014/7 (Sheldrick 2014'
_refine_ls_goodness_of_fit_ref 1.042
_refine_ls_hydrogen_treatment constr
_refine_ls_matrix_type full
_refine_ls_number_parameters 263
_refine_ls_number_reflns 5289
_refine_ls_number_restraints 0
_refine_ls_restrained_S_all 1.042
_refine_ls_R_factor_all 0.0429
_refine_ls_R_factor_gt 0.0310
_refine_ls_shift/su_max 0.002
_refine_ls_shift/su_mean 0.000
_refine_ls_structure_factor_coef Fsqd
_refine_ls_weighting_details 'w=1/[\s^2^(Fo^2^)+(0.0378P)^2^+2.0394P] where P=(Fo^2^+2Fc^2^)/3'
_refine_ls_weighting_scheme calc
_refine_ls_wR_factor_gt 0.0704
_refine_ls_wR_factor_ref 0.0750
_reflns_Friedel_coverage 0.000
_reflns_number_gt 4236
_reflns_number_total 5289
_reflns_threshold_expression 'I > 2\s(I)'
_cod_data_source_file c8ce00086g2.cif
_cod_data_source_block 1
_cod_depositor_comments
;
The following automatic conversions were performed:

'_exptl_absorpt_correction_type' value 'multi_scan' changed to
'multi-scan' according to
/home/data/users/saulius/crontab/automatic-downloads/rss-feeds/RSC/lib/dictionaries/cif_core.dic
dictionary named 'cif_core.dic' version 2.4.2 from 2011-04-26.

Automatic conversion script
Id: cif_fix_values 4973 2017-02-22 13:04:09Z antanas 

 Adding full bibliography for 7230245--7230249.cif.
;
_cod_database_code 7230245
_shelx_shelxl_version_number 2014/7
_shelx_space_group_comment
; 
The symmetry employed for this shelxl refinement is uniquely defined 
by the following loop, which should always be used as a source of 
symmetry information in preference to the above space-group names. 
They are only intended as comments. 
;
_shelx_estimated_absorpt_t_min 0.153
_shelx_estimated_absorpt_t_max 0.315

loop_
_space_group_symop_operation_xyz
'x, y, z'
'-x+1/2, -y, z+1/2'
'-x, y+1/2, -z+1/2'
'x+1/2, -y+1/2, -z'
'-x, -y, -z'
'x-1/2, y, -z-1/2'
'x, -y-1/2, z-1/2'
'-x-1/2, y-1/2, z'

loop_
_atom_site_label
_atom_site_type_symbol
_atom_site_fract_x
_atom_site_fract_y
_atom_site_fract_z
_atom_site_U_iso_or_equiv
_atom_site_adp_type
_atom_site_occupancy
_atom_site_site_symmetry_order
_atom_site_calc_flag
_atom_site_refinement_flags_posn
_atom_site_refinement_flags_adp
Hg Hg 0.11402(2) 0.98746(2) 0.44402(2) 0.04218(7) Uani 1 1 d . .
O1 O 0.31986(14) 0.7996(2) 0.28561(17) 0.0628(9) Uani 1 1 d . .
O2 O 0.40708(13) 0.35127(17) 0.12240(15) 0.0433(6) Uani 1 1 d . .
N1 N 0.25899(18) 1.0104(2) 0.42169(18) 0.0380(7) Uani 1 1 d . .
N2 N 0.42261(15) 0.86056(19) 0.35187(15) 0.0339(6) Uani 1 1 d . .
H2A H 0.4722 0.8526 0.3644 0.041 Uiso 1 1 calc R U
N3 N 0.30947(17) 0.2692(2) 0.18006(17) 0.0450(8) Uani 1 1 d . .
H3A H 0.2648 0.2725 0.2042 0.054 Uiso 1 1 calc R U
N4 N 0.37691(17) 0.0664(2) 0.07061(16) 0.0376(7) Uani 1 1 d . .
C1 C 0.3005(2) 1.0875(3) 0.4394(2) 0.0456(9) Uani 1 1 d . .
H1A H 0.2727 1.1395 0.4572 0.055 Uiso 1 1 calc R U
C2 C 0.3834(2) 1.0924(3) 0.4321(2) 0.0488(10) Uani 1 1 d . .
H2B H 0.4110 1.1462 0.4462 0.059 Uiso 1 1 calc R U
C3 C 0.4246(2) 1.0164(2) 0.4038(2) 0.0402(8) Uani 1 1 d . .
H3B H 0.4804 1.0184 0.3984 0.048 Uiso 1 1 calc R U
C4 C 0.38174(18) 0.9370(2) 0.38345(17) 0.0304(7) Uani 1 1 d . .
C5 C 0.29839(19) 0.9364(2) 0.39435(18) 0.0345(7) Uani 1 1 d . .
H5A H 0.2694 0.8828 0.3822 0.041 Uiso 1 1 calc R U
C6 C 0.39062(18) 0.7984(2) 0.30338(19) 0.0350(7) Uani 1 1 d . .
C7 C 0.45099(19) 0.7280(2) 0.2727(2) 0.0413(8) Uani 1 1 d . .
H7A H 0.4975 0.7614 0.2536 0.050 Uiso 1 1 calc R U
H7B H 0.4693 0.6877 0.3127 0.050 Uiso 1 1 calc R U
C8 C 0.41545(18) 0.6684(2) 0.21164(19) 0.0334(7) Uani 1 1 d . .
C9 C 0.38092(19) 0.5818(3) 0.2274(2) 0.0378(8) Uani 1 1 d . .
H9A H 0.3814 0.5598 0.2760 0.045 Uiso 1 1 calc R U
C10 C 0.3457(2) 0.5277(2) 0.1723(2) 0.0383(8) Uani 1 1 d . .
C11 C 0.3454(2) 0.5615(3) 0.1008(2) 0.0459(9) Uani 1 1 d . .
H11A H 0.3217 0.5264 0.0633 0.055 Uiso 1 1 calc R U
C12 C 0.3796(2) 0.6462(3) 0.0842(2) 0.0496(10) Uani 1 1 d . .
H12A H 0.3798 0.6677 0.0354 0.059 Uiso 1 1 calc R U
C13 C 0.4137(2) 0.6999(3) 0.1396(2) 0.0414(8) Uani 1 1 d . .
H13A H 0.4358 0.7580 0.1280 0.050 Uiso 1 1 calc R U
C14 C 0.3055(2) 0.4363(3) 0.1917(3) 0.0528(10) Uani 1 1 d . .
H14A H 0.2505 0.4378 0.1733 0.063 Uiso 1 1 calc R U
H14B H 0.3029 0.4310 0.2453 0.063 Uiso 1 1 calc R U
C15 C 0.34664(18) 0.3494(2) 0.16113(19) 0.0331(7) Uani 1 1 d . .
C16 C 0.34037(19) 0.1795(2) 0.1622(2) 0.0372(7) Uani 1 1 d . .
C17 C 0.3627(2) 0.1177(3) 0.2175(2) 0.0499(10) Uani 1 1 d . .
H17A H 0.3572 0.1339 0.2673 0.060 Uiso 1 1 calc R U
C18 C 0.3933(3) 0.0324(3) 0.1976(3) 0.0541(11) Uani 1 1 d . .
H18A H 0.4098 -0.0095 0.2341 0.065 Uiso 1 1 calc R U
C19 C 0.3995(2) 0.0084(3) 0.1251(2) 0.0424(9) Uani 1 1 d . .
H19A H 0.4200 -0.0502 0.1128 0.051 Uiso 1 1 calc R U
C20 C 0.3494(2) 0.1509(2) 0.0889(2) 0.0377(7) Uani 1 1 d . .
H20A H 0.3358 0.1925 0.0511 0.045 Uiso 1 1 calc R U
Cl1 Cl 0.07648(7) 1.14501(7) 0.46690(6) 0.0581(3) Uani 1 1 d . .
Cl2 Cl 0.09934(6) 0.84878(8) 0.37329(7) 0.0600(3) Uani 1 1 d . .

loop_
_atom_site_aniso_label
_atom_site_aniso_U_11
_atom_site_aniso_U_22
_atom_site_aniso_U_33
_atom_site_aniso_U_23
_atom_site_aniso_U_13
_atom_site_aniso_U_12
Hg 0.04547(10) 0.03919(11) 0.04188(10) -0.00480(6) -0.00024(6) 0.00775(6)
O1 0.0393(13) 0.067(2) 0.082(2) -0.0433(16) -0.0262(14) 0.0195(13)
O2 0.0327(11) 0.0315(14) 0.0655(17) 0.0011(12) 0.0129(11) -0.0003(10)
N1 0.0410(16) 0.0303(16) 0.0426(16) -0.0077(12) -0.0017(13) 0.0016(12)
N2 0.0284(12) 0.0301(16) 0.0431(16) -0.0085(12) -0.0051(11) 0.0031(11)
N3 0.0416(15) 0.0323(17) 0.061(2) -0.0125(14) 0.0205(14) -0.0068(12)
N4 0.0436(16) 0.0298(17) 0.0395(16) -0.0001(12) 0.0027(12) 0.0003(12)
C1 0.054(2) 0.029(2) 0.053(2) -0.0082(16) 0.0051(18) 0.0032(17)
C2 0.058(2) 0.032(2) 0.055(2) -0.0100(17) 0.0060(18) -0.0162(17)
C3 0.0387(18) 0.038(2) 0.043(2) -0.0058(16) 0.0029(16) -0.0097(15)
C4 0.0373(16) 0.0269(18) 0.0270(16) -0.0028(13) -0.0040(13) -0.0022(13)
C5 0.0373(16) 0.0261(18) 0.0402(18) -0.0066(14) -0.0015(14) -0.0030(13)
C6 0.0359(16) 0.0292(19) 0.0400(18) -0.0035(14) -0.0070(14) 0.0036(13)
C7 0.0355(17) 0.038(2) 0.050(2) -0.0112(16) -0.0045(15) 0.0070(14)
C8 0.0348(15) 0.0243(18) 0.0412(19) -0.0070(14) 0.0000(14) 0.0088(13)
C9 0.0407(17) 0.035(2) 0.0374(18) -0.0011(15) 0.0046(14) 0.0077(14)
C10 0.0369(17) 0.0247(18) 0.053(2) -0.0056(15) 0.0061(16) 0.0047(14)
C11 0.050(2) 0.038(2) 0.050(2) -0.0152(17) -0.0101(18) 0.0070(17)
C12 0.073(3) 0.040(2) 0.036(2) 0.0022(17) -0.0018(18) 0.0129(19)
C13 0.053(2) 0.0244(19) 0.047(2) 0.0026(15) 0.0023(16) 0.0017(15)
C14 0.044(2) 0.034(2) 0.080(3) -0.014(2) 0.020(2) -0.0040(16)
C15 0.0282(15) 0.0287(18) 0.0426(19) -0.0057(14) -0.0016(14) -0.0030(13)
C16 0.0329(16) 0.0317(19) 0.047(2) -0.0064(15) 0.0072(15) -0.0096(13)
C17 0.068(2) 0.046(2) 0.036(2) -0.0028(17) 0.0092(18) -0.0171(19)
C18 0.077(3) 0.036(2) 0.049(2) 0.0152(19) -0.004(2) -0.0062(19)
C19 0.048(2) 0.028(2) 0.051(2) 0.0052(16) 0.0010(17) -0.0020(14)
C20 0.0414(17) 0.0284(18) 0.0434(19) 0.0020(15) 0.0017(15) 0.0000(15)
Cl1 0.0740(7) 0.0387(6) 0.0614(6) -0.0041(5) 0.0003(5) 0.0205(5)
Cl2 0.0541(5) 0.0512(6) 0.0746(7) -0.0260(5) 0.0090(5) -0.0150(4)

loop_
_atom_type_symbol
_atom_type_description
_atom_type_scat_dispersion_real
_atom_type_scat_dispersion_imag
_atom_type_scat_source
C C 0.0033 0.0016 'International Tables Vol C Tables 4.2.6.8 and 6.1.1.4'
H H 0.0000 0.0000 'International Tables Vol C Tables 4.2.6.8 and 6.1.1.4'
N N 0.0061 0.0033 'International Tables Vol C Tables 4.2.6.8 and 6.1.1.4'
O O 0.0106 0.0060 'International Tables Vol C Tables 4.2.6.8 and 6.1.1.4'
Cl Cl 0.1484 0.1585 'International Tables Vol C Tables 4.2.6.8 and 6.1.1.4'
Hg Hg -2.3894 9.2266 'International Tables Vol C Tables 4.2.6.8 and 6.1.1.4'

loop_
_geom_angle_atom_site_label_1
_geom_angle_atom_site_label_2
_geom_angle_atom_site_label_3
_geom_angle
_geom_angle_site_symmetry_1
_geom_angle_site_symmetry_3
Cl2 Hg Cl1 149.38(4) . .
Cl2 Hg N4 104.40(8) . 2_565
Cl1 Hg N4 98.89(8) . 2_565
Cl2 Hg N1 97.11(7) . .
Cl1 Hg N1 99.13(7) . .
N4 Hg N1 97.83(10) 2_565 .
C5 N1 C1 119.2(3) . .
C5 N1 Hg 115.6(2) . .
C1 N1 Hg 125.0(2) . .
C6 N2 C4 125.6(3) . .
C6 N2 H2A 117.2 . .
C4 N2 H2A 117.2 . .
C15 N3 C16 123.2(3) . .
C15 N3 H3A 118.4 . .
C16 N3 H3A 118.4 . .
C20 N4 C19 118.4(3) . .
C20 N4 Hg 122.9(2) . 2_564
C19 N4 Hg 118.6(3) . 2_564
N1 C1 C2 122.0(4) . .
N1 C1 H1A 119.0 . .
C2 C1 H1A 119.0 . .
C3 C2 C1 119.2(4) . .
C3 C2 H2B 120.4 . .
C1 C2 H2B 120.4 . .
C2 C3 C4 119.1(3) . .
C2 C3 H3B 120.4 . .
C4 C3 H3B 120.4 . .
C3 C4 C5 118.3(3) . .
C3 C4 N2 119.7(3) . .
C5 C4 N2 122.0(3) . .
N1 C5 C4 122.0(3) . .
N1 C5 H5A 119.0 . .
C4 C5 H5A 119.0 . .
O1 C6 N2 122.6(3) . .
O1 C6 C7 123.3(3) . .
N2 C6 C7 114.2(3) . .
C8 C7 C6 112.3(3) . .
C8 C7 H7A 109.1 . .
C6 C7 H7A 109.1 . .
C8 C7 H7B 109.1 . .
C6 C7 H7B 109.1 . .
H7A C7 H7B 107.9 . .
C13 C8 C9 118.4(3) . .
C13 C8 C7 120.8(3) . .
C9 C8 C7 120.8(3) . .
C10 C9 C8 121.5(3) . .
C10 C9 H9A 119.3 . .
C8 C9 H9A 119.3 . .
C11 C10 C9 118.4(3) . .
C11 C10 C14 121.2(3) . .
C9 C10 C14 120.3(3) . .
C12 C11 C10 120.9(3) . .
C12 C11 H11A 119.6 . .
C10 C11 H11A 119.6 . .
C11 C12 C13 120.2(4) . .
C11 C12 H12A 119.9 . .
C13 C12 H12A 119.9 . .
C8 C13 C12 120.7(4) . .
C8 C13 H13A 119.7 . .
C12 C13 H13A 119.7 . .
C10 C14 C15 115.2(3) . .
C10 C14 H14A 108.5 . .
C15 C14 H14A 108.5 . .
C10 C14 H14B 108.5 . .
C15 C14 H14B 108.5 . .
H14A C14 H14B 107.5 . .
O2 C15 N3 122.6(3) . .
O2 C15 C14 123.9(3) . .
N3 C15 C14 113.5(3) . .
C17 C16 C20 117.9(3) . .
C17 C16 N3 120.7(3) . .
C20 C16 N3 121.4(3) . .
C18 C17 C16 118.7(4) . .
C18 C17 H17A 120.7 . .
C16 C17 H17A 120.7 . .
C19 C18 C17 120.4(4) . .
C19 C18 H18A 119.8 . .
C17 C18 H18A 119.8 . .
N4 C19 C18 122.0(4) . .
N4 C19 H19A 119.0 . .
C18 C19 H19A 119.0 . .
N4 C20 C16 122.5(3) . .
N4 C20 H20A 118.7 . .
C16 C20 H20A 118.7 . .

loop_
_geom_bond_atom_site_label_1
_geom_bond_atom_site_label_2
_geom_bond_distance
_geom_bond_site_symmetry_2
Hg Cl2 2.3669(10) .
Hg Cl1 2.3699(10) .
Hg N4 2.410(3) 2_565
Hg N1 2.458(3) .
O1 C6 1.216(4) .
O2 C15 1.221(4) .
N1 C5 1.336(4) .
N1 C1 1.337(5) .
N2 C6 1.354(4) .
N2 C4 1.405(4) .
N2 H2A 0.8600 .
N3 C15 1.344(4) .
N3 C16 1.416(4) .
N3 H3A 0.8600 .
N4 C20 1.332(4) .
N4 C19 1.337(5) .
N4 Hg 2.410(3) 2_564
C1 C2 1.381(5) .
C1 H1A 0.9300 .
C2 C3 1.379(5) .
C2 H2B 0.9300 .
C3 C4 1.387(5) .
C3 H3B 0.9300 .
C4 C5 1.395(4) .
C5 H5A 0.9300 .
C6 C7 1.521(5) .
C7 C8 1.511(4) .
C7 H7A 0.9700 .
C7 H7B 0.9700 .
C8 C13 1.374(5) .
C8 C9 1.391(5) .
C9 C10 1.386(5) .
C9 H9A 0.9300 .
C10 C11 1.376(5) .
C10 C14 1.507(5) .
C11 C12 1.368(6) .
C11 H11A 0.9300 .
C12 C13 1.378(5) .
C12 H12A 0.9300 .
C13 H13A 0.9300 .
C14 C15 1.518(5) .
C14 H14A 0.9700 .
C14 H14B 0.9700 .
C16 C17 1.381(5) .
C16 C20 1.390(5) .
C17 C18 1.367(6) .
C17 H17A 0.9300 .
C18 C19 1.354(6) .
C18 H18A 0.9300 .
C19 H19A 0.9300 .
C20 H20A 0.9300 .
